data_4336370
loop_
_publ_author_name
'Li-Cheng Song'
'Jia-Peng Li'
'Zhao-Jun Xie'
'Hai-Bin Song'

_publ_section_title
;
 Synthesis, Structural Characterization, and Electrochemical Properties of
 Dinuclear Ni/Mn Model Complexes for the Active Site of
 [NiFe]-Hydrogenases
;
_journal_name_full 'Inorganic Chemistry'
_journal_page_first 11618
_journal_page_last 11626
_journal_paper_doi 10.1021/ic401978h
_journal_volume 52
_journal_year 2013
_chemical_formula_sum 'C39 H39 Cl Mn N Ni O3 P2 S2'
_chemical_formula_weight 844.87
_chemical_name_systematic
; 
 ? 
;
_space_group_IT_number 14
_symmetry_cell_setting monoclinic
_symmetry_space_group_name_Hall '-P 2yn'
_symmetry_space_group_name_H-M 'P 1 21/n 1'
_atom_sites_solution_hydrogens geom
_atom_sites_solution_primary direct
_atom_sites_solution_secondary difmap
_audit_creation_method SHELXL-97
_cell_angle_alpha 90.00
_cell_angle_beta 98.774(10)
_cell_angle_gamma 90.00
_cell_formula_units_Z 4
_cell_length_a 11.975(8)
_cell_length_b 17.729(9)
_cell_length_c 18.711(12)
_cell_measurement_reflns_used 14516
_cell_measurement_temperature 113(2)
_cell_measurement_theta_max 27.9
_cell_measurement_theta_min 1.6
_cell_volume 3926(4)
_computing_cell_refinement CrystalClear
_computing_data_collection CrystalClear
_computing_data_reduction CrystalClear
_computing_molecular_graphics 'Bruker SHELXTL'
_computing_publication_material 'CrystalStructure 3.8'
_computing_structure_refinement 'SHELXL-97 (Sheldrick, 1997)'
_computing_structure_solution 'SHELXS-97 (Sheldrick, 1990)'
_diffrn_ambient_temperature 113(2)
_diffrn_detector_area_resol_mean 14.22
_diffrn_measured_fraction_theta_full 0.995
_diffrn_measured_fraction_theta_max 0.995
_diffrn_measurement_device_type 'Rigaku Saturn724 CCD'
_diffrn_measurement_method '\w and \f scans'
_diffrn_radiation_monochromator multilayer
_diffrn_radiation_source 'rotating anode'
_diffrn_radiation_type MoK\a
_diffrn_radiation_wavelength 0.71073
_diffrn_reflns_av_R_equivalents 0.0511
_diffrn_reflns_av_sigmaI/netI 0.0414
_diffrn_reflns_limit_h_max 15
_diffrn_reflns_limit_h_min -15
_diffrn_reflns_limit_k_max 23
_diffrn_reflns_limit_k_min -23
_diffrn_reflns_limit_l_max 24
_diffrn_reflns_limit_l_min -24
_diffrn_reflns_number 49242
_diffrn_reflns_theta_full 27.87
_diffrn_reflns_theta_max 27.87
_diffrn_reflns_theta_min 1.59
_diffrn_standards_decay_% 0
_diffrn_standards_interval_count 0
_diffrn_standards_interval_time 0
_diffrn_standards_number 0
_exptl_absorpt_coefficient_mu 1.095
_exptl_absorpt_correction_T_max 0.8799
_exptl_absorpt_correction_T_min 0.8108
_exptl_absorpt_correction_type multi-scan
_exptl_absorpt_process_details CrystalClear
_exptl_crystal_colour Colorless
_exptl_crystal_density_diffrn 1.429
_exptl_crystal_description Prism
_exptl_crystal_F_000 1744
_exptl_crystal_size_max 0.20
_exptl_crystal_size_mid 0.18
_exptl_crystal_size_min 0.12
_refine_diff_density_max 1.395
_refine_diff_density_min -0.621
_refine_diff_density_rms 0.086
_refine_ls_extinction_method none
_refine_ls_goodness_of_fit_ref 1.148
_refine_ls_hydrogen_treatment constr
_refine_ls_matrix_type full
_refine_ls_number_parameters 454
_refine_ls_number_reflns 9303
_refine_ls_number_restraints 0
_refine_ls_restrained_S_all 1.148
_refine_ls_R_factor_all 0.0635
_refine_ls_R_factor_gt 0.0568
_refine_ls_shift/su_max 0.001
_refine_ls_shift/su_mean 0.000
_refine_ls_structure_factor_coef Fsqd
_refine_ls_weighting_details 'calc w=1/[\s^2^(Fo^2^)+(0.0544P)^2^+5.7577P] where P=(Fo^2^+2Fc^2^)/3'
_refine_ls_weighting_scheme calc
_refine_ls_wR_factor_gt 0.1353
_refine_ls_wR_factor_ref 0.1397
_reflns_number_gt 8530
_reflns_number_total 9303
_reflns_threshold_expression >2sigma(I)
_cod_data_source_file ic401978h_si_003_4.cif
_cod_data_source_block 7
_cod_database_code 4336370

loop_
_symmetry_equiv_pos_as_xyz
'x, y, z'
'-x+1/2, y+1/2, -z+1/2'
'-x, -y, -z'
'x-1/2, -y-1/2, z-1/2'

loop_
_atom_site_label
_atom_site_type_symbol
_atom_site_fract_x
_atom_site_fract_y
_atom_site_fract_z
_atom_site_U_iso_or_equiv
_atom_site_adp_type
_atom_site_occupancy
_atom_site_symmetry_multiplicity
_atom_site_calc_flag
_atom_site_refinement_flags
Ni1 Ni 0.46752(3) 0.29069(2) 0.11969(2) 0.02225(11) Uani 1 1 d .
Mn1 Mn 0.70387(4) 0.23700(3) 0.10145(3) 0.02589(13) Uani 1 1 d .
P1 P 0.29478(7) 0.28236(5) 0.06892(4) 0.02156(17) Uani 1 1 d .
P2 P 0.36509(7) 0.30592(5) 0.20450(4) 0.02114(17) Uani 1 1 d .
S1 S 0.54419(7) 0.28105(5) 0.01889(5) 0.02656(18) Uani 1 1 d .
S2 S 0.63526(6) 0.33556(5) 0.16925(4) 0.02426(17) Uani 1 1 d .
Cl1 Cl 0.56438(7) 0.15619(5) 0.14457(5) 0.03235(19) Uani 1 1 d .
O1 O 0.7715(2) 0.12112(16) 0.00320(17) 0.0478(7) Uani 1 1 d .
O2 O 0.8763(2) 0.17791(16) 0.21867(17) 0.0486(8) Uani 1 1 d .
O3 O 0.8730(2) 0.33654(15) 0.05369(15) 0.0380(6) Uani 1 1 d .
N1 N 0.2410(2) 0.30172(15) 0.14586(14) 0.0231(5) Uani 1 1 d .
C1 C 0.7415(3) 0.1652(2) 0.0410(2) 0.0344(8) Uani 1 1 d .
C2 C 0.8091(3) 0.2014(2) 0.1738(2) 0.0348(8) Uani 1 1 d .
C3 C 0.8050(3) 0.29889(19) 0.07189(19) 0.0292(7) Uani 1 1 d .
C4 C 0.5642(4) 0.3789(2) -0.0080(2) 0.0391(9) Uani 1 1 d .
H4A H 0.4917 0.4065 -0.0110 0.047 Uiso 1 1 calc R
H4B H 0.6198 0.4039 0.0291 0.047 Uiso 1 1 calc R
C5 C 0.6050(4) 0.3825(3) -0.0796(2) 0.0528(11) Uani 1 1 d .
H5A H 0.6769 0.3555 -0.0767 0.079 Uiso 1 1 calc R
H5B H 0.6157 0.4353 -0.0925 0.079 Uiso 1 1 calc R
H5C H 0.5490 0.3591 -0.1166 0.079 Uiso 1 1 calc R
C6 C 0.6605(3) 0.3142(2) 0.26642(18) 0.0290(7) Uani 1 1 d .
H6A H 0.6008 0.3379 0.2901 0.035 Uiso 1 1 calc R
H6B H 0.6569 0.2589 0.2736 0.035 Uiso 1 1 calc R
C7 C 0.7753(3) 0.3433(3) 0.3009(2) 0.0418(9) Uani 1 1 d .
H7A H 0.8343 0.3195 0.2777 0.063 Uiso 1 1 calc R
H7B H 0.7875 0.3310 0.3526 0.063 Uiso 1 1 calc R
H7C H 0.7781 0.3981 0.2947 0.063 Uiso 1 1 calc R
C8 C 0.2305(3) 0.19619(18) 0.02945(17) 0.0242(6) Uani 1 1 d .
C9 C 0.1138(3) 0.1923(2) 0.00563(19) 0.0301(7) Uani 1 1 d .
H9 H 0.0677 0.2352 0.0102 0.036 Uiso 1 1 calc R
C10 C 0.0652(3) 0.1266(2) -0.02453(19) 0.0320(8) Uani 1 1 d .
H10 H -0.0142 0.1241 -0.0396 0.038 Uiso 1 1 calc R
C11 C 0.1322(3) 0.0644(2) -0.03274(19) 0.0324(8) Uani 1 1 d .
H11 H 0.0992 0.0197 -0.0546 0.039 Uiso 1 1 calc R
C12 C 0.2478(3) 0.0678(2) -0.0089(2) 0.0335(8) Uani 1 1 d .
H12 H 0.2936 0.0249 -0.0139 0.040 Uiso 1 1 calc R
C13 C 0.2970(3) 0.1334(2) 0.02223(19) 0.0294(7) Uani 1 1 d .
H13 H 0.3761 0.1352 0.0386 0.035 Uiso 1 1 calc R
C14 C 0.2443(3) 0.35380(19) 0.00233(18) 0.0245(6) Uani 1 1 d .
C15 C 0.2118(3) 0.4245(2) 0.0240(2) 0.0333(8) Uani 1 1 d .
H15 H 0.2102 0.4346 0.0737 0.040 Uiso 1 1 calc R
C16 C 0.1815(4) 0.4804(2) -0.0273(2) 0.0428(10) Uani 1 1 d .
H16 H 0.1572 0.5281 -0.0125 0.051 Uiso 1 1 calc R
C17 C 0.1862(4) 0.4676(2) -0.0998(2) 0.0418(9) Uani 1 1 d .
H17 H 0.1659 0.5064 -0.1344 0.050 Uiso 1 1 calc R
C18 C 0.2209(4) 0.3976(2) -0.1215(2) 0.0433(10) Uani 1 1 d .
H18 H 0.2260 0.3887 -0.1710 0.052 Uiso 1 1 calc R
C19 C 0.2482(3) 0.3404(2) -0.0708(2) 0.0366(8) Uani 1 1 d .
H19 H 0.2696 0.2921 -0.0860 0.044 Uiso 1 1 calc R
C20 C 0.1210(3) 0.2936(2) 0.15696(19) 0.0272(7) Uani 1 1 d .
H20A H 0.1038 0.2393 0.1611 0.033 Uiso 1 1 calc R
H20B H 0.0716 0.3135 0.1138 0.033 Uiso 1 1 calc R
C21 C 0.0934(3) 0.33378(19) 0.22288(18) 0.0247(7) Uani 1 1 d .
C22 C 0.0650(3) 0.4097(2) 0.21996(19) 0.0286(7) Uani 1 1 d .
H22 H 0.0630 0.4365 0.1758 0.034 Uiso 1 1 calc R
C23 C 0.0394(3) 0.4470(2) 0.2805(2) 0.0310(7) Uani 1 1 d .
H23 H 0.0205 0.4991 0.2772 0.037 Uiso 1 1 calc R
C24 C 0.0408(3) 0.4094(2) 0.34638(19) 0.0291(7) Uani 1 1 d .
C25 C 0.0672(3) 0.3325(2) 0.34899(19) 0.0290(7) Uani 1 1 d .
H25 H 0.0669 0.3054 0.3927 0.035 Uiso 1 1 calc R
C26 C 0.0939(3) 0.2954(2) 0.28844(19) 0.0281(7) Uani 1 1 d .
H26 H 0.1127 0.2433 0.2915 0.034 Uiso 1 1 calc R
C27 C 0.0100(3) 0.4492(2) 0.4115(2) 0.0374(9) Uani 1 1 d .
H27A H 0.0377 0.5012 0.4124 0.056 Uiso 1 1 calc R
H27B H 0.0445 0.4229 0.4554 0.056 Uiso 1 1 calc R
H27C H -0.0723 0.4493 0.4090 0.056 Uiso 1 1 calc R
C28 C 0.3771(3) 0.39421(18) 0.25496(17) 0.0236(6) Uani 1 1 d .
C29 C 0.3327(3) 0.40519(19) 0.31870(18) 0.0266(7) Uani 1 1 d .
H29 H 0.2906 0.3661 0.3369 0.032 Uiso 1 1 calc R
C30 C 0.3497(3) 0.4733(2) 0.35575(19) 0.0317(8) Uani 1 1 d .
H30 H 0.3184 0.4808 0.3989 0.038 Uiso 1 1 calc R
C31 C 0.4124(3) 0.5302(2) 0.3298(2) 0.0366(9) Uani 1 1 d .
H31 H 0.4255 0.5761 0.3560 0.044 Uiso 1 1 calc R
C32 C 0.4559(3) 0.5205(2) 0.2660(2) 0.0353(8) Uani 1 1 d .
H32 H 0.4983 0.5598 0.2483 0.042 Uiso 1 1 calc R
C33 C 0.4376(3) 0.45317(19) 0.22788(19) 0.0291(7) Uani 1 1 d .
H33 H 0.4658 0.4469 0.1835 0.035 Uiso 1 1 calc R
C34 C 0.3660(3) 0.22950(18) 0.26901(17) 0.0231(6) Uani 1 1 d .
C35 C 0.3147(3) 0.16132(19) 0.24448(19) 0.0282(7) Uani 1 1 d .
H35 H 0.2740 0.1579 0.1968 0.034 Uiso 1 1 calc R
C36 C 0.3229(3) 0.09913(19) 0.28928(19) 0.0303(7) Uani 1 1 d .
H36 H 0.2870 0.0533 0.2726 0.036 Uiso 1 1 calc R
C37 C 0.3832(3) 0.1032(2) 0.35826(19) 0.0322(8) Uani 1 1 d .
H37 H 0.3880 0.0603 0.3889 0.039 Uiso 1 1 calc R
C38 C 0.4363(3) 0.1693(2) 0.3829(2) 0.0341(8) Uani 1 1 d .
H38 H 0.4787 0.1715 0.4301 0.041 Uiso 1 1 calc R
C39 C 0.4280(3) 0.2327(2) 0.33868(18) 0.0275(7) Uani 1 1 d .
H39 H 0.4644 0.2783 0.3558 0.033 Uiso 1 1 calc R

loop_
_atom_site_aniso_label
_atom_site_aniso_U_11
_atom_site_aniso_U_22
_atom_site_aniso_U_33
_atom_site_aniso_U_23
_atom_site_aniso_U_13
_atom_site_aniso_U_12
Ni1 0.0175(2) 0.0252(2) 0.0232(2) -0.00395(16) 0.00054(15) 0.00082(15)
Mn1 0.0214(2) 0.0252(3) 0.0307(3) -0.0021(2) 0.0030(2) 0.00146(19)
P1 0.0194(4) 0.0226(4) 0.0216(4) -0.0023(3) -0.0007(3) 0.0004(3)
P2 0.0182(4) 0.0230(4) 0.0212(4) -0.0029(3) -0.0002(3) 0.0008(3)
S1 0.0259(4) 0.0297(4) 0.0239(4) -0.0035(3) 0.0031(3) 0.0012(3)
S2 0.0198(4) 0.0252(4) 0.0267(4) -0.0029(3) 0.0000(3) -0.0006(3)
Cl1 0.0280(4) 0.0257(4) 0.0427(5) 0.0014(3) 0.0031(3) -0.0023(3)
O1 0.0436(16) 0.0421(16) 0.0595(19) -0.0175(14) 0.0134(14) 0.0077(13)
O2 0.0407(16) 0.0373(16) 0.061(2) 0.0072(14) -0.0148(14) 0.0075(13)
O3 0.0275(13) 0.0390(15) 0.0474(16) 0.0060(12) 0.0055(11) 0.0003(11)
N1 0.0184(13) 0.0267(14) 0.0229(13) -0.0016(11) -0.0012(10) 0.0012(10)
C1 0.0280(18) 0.0301(19) 0.044(2) -0.0030(16) 0.0016(15) 0.0001(14)
C2 0.0297(18) 0.0289(18) 0.045(2) -0.0029(16) 0.0022(16) 0.0018(15)
C3 0.0283(17) 0.0267(17) 0.0318(19) -0.0024(14) 0.0017(14) 0.0073(14)
C4 0.048(2) 0.034(2) 0.033(2) 0.0070(16) 0.0010(17) -0.0024(17)
C5 0.060(3) 0.059(3) 0.041(2) 0.007(2) 0.012(2) -0.008(2)
C6 0.0267(17) 0.0343(19) 0.0251(17) -0.0005(14) 0.0010(13) -0.0009(14)
C7 0.0307(19) 0.055(3) 0.036(2) -0.0062(18) -0.0077(16) -0.0050(18)
C8 0.0262(16) 0.0248(16) 0.0205(15) 0.0003(12) -0.0002(12) -0.0018(13)
C9 0.0286(17) 0.0300(18) 0.0284(18) -0.0004(14) -0.0062(14) 0.0023(14)
C10 0.0284(17) 0.037(2) 0.0265(18) 0.0012(14) -0.0076(13) -0.0072(15)
C11 0.038(2) 0.0302(18) 0.0270(18) -0.0008(14) -0.0016(14) -0.0111(15)
C12 0.0360(19) 0.0259(17) 0.039(2) -0.0010(15) 0.0066(16) -0.0022(14)
C13 0.0255(16) 0.0299(18) 0.0323(19) -0.0012(14) 0.0025(14) -0.0025(14)
C14 0.0214(15) 0.0268(16) 0.0249(16) 0.0012(13) 0.0024(12) -0.0017(12)
C15 0.042(2) 0.0289(18) 0.0300(19) -0.0014(14) 0.0075(15) 0.0027(15)
C16 0.058(3) 0.0274(19) 0.044(2) 0.0046(16) 0.0108(19) 0.0084(18)
C17 0.048(2) 0.035(2) 0.041(2) 0.0122(17) 0.0019(18) 0.0000(18)
C18 0.057(3) 0.044(2) 0.029(2) 0.0045(17) 0.0075(18) -0.0017(19)
C19 0.050(2) 0.0315(19) 0.0292(19) -0.0002(15) 0.0093(16) 0.0030(17)
C20 0.0183(15) 0.0349(18) 0.0273(17) -0.0006(14) 0.0007(12) -0.0003(13)
C21 0.0159(14) 0.0313(17) 0.0256(16) -0.0001(13) -0.0013(12) -0.0006(12)
C22 0.0263(16) 0.0324(18) 0.0267(17) 0.0048(14) 0.0033(13) 0.0014(14)
C23 0.0268(17) 0.0276(17) 0.039(2) 0.0015(14) 0.0059(14) 0.0011(14)
C24 0.0204(15) 0.0366(19) 0.0300(18) -0.0060(14) 0.0033(13) -0.0007(13)
C25 0.0259(16) 0.0362(19) 0.0248(17) 0.0047(14) 0.0032(13) -0.0013(14)
C26 0.0222(16) 0.0275(17) 0.0335(19) 0.0028(14) 0.0007(13) -0.0011(13)
C27 0.0297(19) 0.047(2) 0.036(2) -0.0086(17) 0.0070(15) 0.0011(16)
C28 0.0210(15) 0.0236(16) 0.0242(16) -0.0010(12) -0.0031(12) 0.0030(12)
C29 0.0205(15) 0.0305(17) 0.0272(17) -0.0058(13) -0.0014(12) -0.0008(13)
C30 0.0328(18) 0.0342(19) 0.0259(18) -0.0062(14) -0.0021(14) 0.0102(15)
C31 0.043(2) 0.0254(18) 0.037(2) -0.0074(15) -0.0091(16) 0.0061(15)
C32 0.037(2) 0.0229(17) 0.044(2) -0.0018(15) -0.0012(16) 0.0007(14)
C33 0.0291(17) 0.0265(17) 0.0310(18) -0.0021(13) 0.0025(14) 0.0002(13)
C34 0.0188(14) 0.0282(16) 0.0212(15) -0.0021(12) -0.0005(12) 0.0010(12)
C35 0.0269(16) 0.0292(17) 0.0259(17) -0.0055(13) -0.0045(13) 0.0013(13)
C36 0.0297(17) 0.0247(17) 0.0354(19) -0.0021(14) 0.0016(14) -0.0038(14)
C37 0.0347(19) 0.0321(19) 0.0301(19) 0.0049(14) 0.0056(14) -0.0017(15)
C38 0.0351(19) 0.041(2) 0.0250(18) 0.0023(15) -0.0005(14) -0.0023(16)
C39 0.0266(16) 0.0309(17) 0.0231(16) -0.0026(13) -0.0022(13) -0.0042(13)

loop_
_atom_type_symbol
_atom_type_description
_atom_type_scat_dispersion_real
_atom_type_scat_dispersion_imag
_atom_type_scat_source
C C 0.0033 0.0016 'International Tables Vol C Tables 4.2.6.8 and 6.1.1.4'
H H 0.0000 0.0000 'International Tables Vol C Tables 4.2.6.8 and 6.1.1.4'
N N 0.0061 0.0033 'International Tables Vol C Tables 4.2.6.8 and 6.1.1.4'
O O 0.0106 0.0060 'International Tables Vol C Tables 4.2.6.8 and 6.1.1.4'
S S 0.1246 0.1234 'International Tables Vol C Tables 4.2.6.8 and 6.1.1.4'
P P 0.1023 0.0942 'International Tables Vol C Tables 4.2.6.8 and 6.1.1.4'
Cl Cl 0.1484 0.1585 'International Tables Vol C Tables 4.2.6.8 and 6.1.1.4'
Mn Mn 0.3368 0.7283 'International Tables Vol C Tables 4.2.6.8 and 6.1.1.4'
Ni Ni 0.3393 1.1124 'International Tables Vol C Tables 4.2.6.8 and 6.1.1.4'

loop_
_geom_angle_atom_site_label_1
_geom_angle_atom_site_label_2
_geom_angle_atom_site_label_3
_geom_angle
P1 Ni1 P2 73.58(6)
P1 Ni1 S1 96.54(5)
P2 Ni1 S1 169.46(4)
P1 Ni1 S2 163.01(4)
P2 Ni1 S2 103.06(5)
S1 Ni1 S2 85.29(5)
P1 Ni1 Cl1 112.39(4)
P2 Ni1 Cl1 105.31(4)
S1 Ni1 Cl1 81.63(4)
S2 Ni1 Cl1 84.60(5)
P1 Ni1 Mn1 140.93(4)
P2 Ni1 Mn1 139.37(3)
S1 Ni1 Mn1 51.14(3)
S2 Ni1 Mn1 50.62(4)
Cl1 Ni1 Mn1 49.74(2)
C3 Mn1 C1 89.62(17)
C3 Mn1 C2 91.06(17)
C1 Mn1 C2 90.64(17)
C3 Mn1 S2 91.12(12)
C1 Mn1 S2 172.74(12)
C2 Mn1 S2 96.56(13)
C3 Mn1 S1 96.44(12)
C1 Mn1 S1 94.40(13)
C2 Mn1 S1 170.98(13)
S2 Mn1 S1 78.35(5)
C3 Mn1 Cl1 177.96(12)
C1 Mn1 Cl1 92.42(13)
C2 Mn1 Cl1 88.93(13)
S2 Mn1 Cl1 86.85(5)
S1 Mn1 Cl1 83.40(6)
C3 Mn1 Ni1 121.84(11)
C1 Mn1 Ni1 127.88(12)
C2 Mn1 Ni1 125.04(13)
S2 Mn1 Ni1 46.37(2)
S1 Mn1 Ni1 46.30(4)
Cl1 Mn1 Ni1 56.70(4)
N1 P1 C14 108.13(15)
N1 P1 C8 108.82(15)
C14 P1 C8 103.42(15)
N1 P1 Ni1 94.34(10)
C14 P1 Ni1 116.97(11)
C8 P1 Ni1 123.91(11)
N1 P1 P2 40.90(10)
C14 P1 P2 125.89(12)
C8 P1 P2 126.17(11)
Ni1 P1 P2 53.56(3)
N1 P2 C34 108.13(14)
N1 P2 C28 111.25(14)
C34 P2 C28 107.75(15)
N1 P2 Ni1 93.36(11)
C34 P2 Ni1 116.60(11)
C28 P2 Ni1 118.55(12)
N1 P2 P1 40.62(10)
C34 P2 P1 120.07(11)
C28 P2 P1 129.51(11)
Ni1 P2 P1 52.86(5)
C4 S1 Ni1 104.37(14)
C4 S1 Mn1 111.14(14)
Ni1 S1 Mn1 82.56(6)
C6 S2 Ni1 109.89(11)
C6 S2 Mn1 111.00(12)
Ni1 S2 Mn1 83.02(5)
Mn1 Cl1 Ni1 73.56(5)
C20 N1 P1 126.7(2)
C20 N1 P2 132.7(2)
P1 N1 P2 98.48(15)
O1 C1 Mn1 176.1(3)
O2 C2 Mn1 178.7(4)
O3 C3 Mn1 177.3(3)
C5 C4 S1 111.1(3)
C5 C4 H4A 109.4
S1 C4 H4A 109.4
C5 C4 H4B 109.4
S1 C4 H4B 109.4
H4A C4 H4B 108.0
C4 C5 H5A 109.5
C4 C5 H5B 109.5
H5A C5 H5B 109.5
C4 C5 H5C 109.5
H5A C5 H5C 109.5
H5B C5 H5C 109.5
C7 C6 S2 110.6(3)
C7 C6 H6A 109.5
S2 C6 H6A 109.5
C7 C6 H6B 109.5
S2 C6 H6B 109.5
H6A C6 H6B 108.1
C6 C7 H7A 109.5
C6 C7 H7B 109.5
H7A C7 H7B 109.5
C6 C7 H7C 109.5
H7A C7 H7C 109.5
H7B C7 H7C 109.5
C13 C8 C9 119.3(3)
C13 C8 P1 120.1(3)
C9 C8 P1 120.7(3)
C10 C9 C8 120.5(3)
C10 C9 H9 119.8
C8 C9 H9 119.8
C9 C10 C11 120.0(3)
C9 C10 H10 120.0
C11 C10 H10 120.0
C10 C11 C12 119.8(3)
C10 C11 H11 120.1
C12 C11 H11 120.1
C11 C12 C13 120.5(3)
C11 C12 H12 119.8
C13 C12 H12 119.8
C8 C13 C12 120.0(3)
C8 C13 H13 120.0
C12 C13 H13 120.0
C15 C14 C19 119.4(3)
C15 C14 P1 120.5(3)
C19 C14 P1 119.8(3)
C16 C15 C14 119.7(3)
C16 C15 H15 120.1
C14 C15 H15 120.1
C17 C16 C15 121.0(4)
C17 C16 H16 119.5
C15 C16 H16 119.5
C16 C17 C18 119.4(4)
C16 C17 H17 120.3
C18 C17 H17 120.3
C17 C18 C19 120.0(4)
C17 C18 H18 120.0
C19 C18 H18 120.0
C18 C19 C14 120.3(4)
C18 C19 H19 119.9
C14 C19 H19 119.9
N1 C20 C21 114.0(3)
N1 C20 H20A 108.8
C21 C20 H20A 108.8
N1 C20 H20B 108.8
C21 C20 H20B 108.8
H20A C20 H20B 107.7
C22 C21 C26 118.3(3)
C22 C21 C20 120.7(3)
C26 C21 C20 121.0(3)
C23 C22 C21 121.0(3)
C23 C22 H22 119.5
C21 C22 H22 119.5
C22 C23 C24 121.1(3)
C22 C23 H23 119.4
C24 C23 H23 119.4
C25 C24 C23 117.9(3)
C25 C24 C27 120.8(3)
C23 C24 C27 121.2(3)
C26 C25 C24 120.8(3)
C26 C25 H25 119.6
C24 C25 H25 119.6
C25 C26 C21 120.8(3)
C25 C26 H26 119.6
C21 C26 H26 119.6
C24 C27 H27A 109.5
C24 C27 H27B 109.5
H27A C27 H27B 109.5
C24 C27 H27C 109.5
H27A C27 H27C 109.5
H27B C27 H27C 109.5
C29 C28 C33 119.3(3)
C29 C28 P2 123.6(3)
C33 C28 P2 117.1(3)
C30 C29 C28 120.1(3)
C30 C29 H29 119.9
C28 C29 H29 119.9
C31 C30 C29 120.2(3)
C31 C30 H30 119.9
C29 C30 H30 119.9
C32 C31 C30 120.3(3)
C32 C31 H31 119.8
C30 C31 H31 119.8
C31 C32 C33 119.9(4)
C31 C32 H32 120.0
C33 C32 H32 120.0
C32 C33 C28 120.1(3)
C32 C33 H33 119.9
C28 C33 H33 119.9
C39 C34 C35 119.0(3)
C39 C34 P2 122.5(3)
C35 C34 P2 117.9(2)
C36 C35 C34 120.2(3)
C36 C35 H35 119.9
C34 C35 H35 119.9
C35 C36 C37 120.3(3)
C35 C36 H36 119.9
C37 C36 H36 119.9
C38 C37 C36 120.4(3)
C38 C37 H37 119.8
C36 C37 H37 119.8
C37 C38 C39 120.0(3)
C37 C38 H38 120.0
C39 C38 H38 120.0
C38 C39 C34 120.0(3)
C38 C39 H39 120.0
C34 C39 H39 120.0

loop_
_geom_bond_atom_site_label_1
_geom_bond_atom_site_label_2
_geom_bond_distance
Ni1 P1 2.1457(16)
Ni1 P2 2.1655(14)
Ni1 S1 2.2266(15)
Ni1 S2 2.2269(15)
Ni1 Cl1 2.6613(15)
Ni1 Mn1 3.0540(19)
Mn1 C3 1.783(4)
Mn1 C1 1.805(4)
Mn1 C2 1.816(4)
Mn1 S2 2.3782(13)
Mn1 S1 2.3982(15)
Mn1 Cl1 2.4298(14)
P1 N1 1.700(3)
P1 C14 1.814(3)
P1 C8 1.816(3)
P1 P2 2.5820(19)
P2 N1 1.709(3)
P2 C34 1.814(3)
P2 C28 1.822(3)
S1 C4 1.833(4)
S2 C6 1.837(4)
O1 C1 1.148(4)
O2 C2 1.149(5)
O3 C3 1.145(4)
N1 C20 1.489(4)
C4 C5 1.496(6)
C4 H4A 0.9900
C4 H4B 0.9900
C5 H5A 0.9800
C5 H5B 0.9800
C5 H5C 0.9800
C6 C7 1.517(5)
C6 H6A 0.9900
C6 H6B 0.9900
C7 H7A 0.9800
C7 H7B 0.9800
C7 H7C 0.9800
C8 C13 1.387(5)
C8 C9 1.403(5)
C9 C10 1.384(5)
C9 H9 0.9500
C10 C11 1.385(5)
C10 H10 0.9500
C11 C12 1.390(5)
C11 H11 0.9500
C12 C13 1.391(5)
C12 H12 0.9500
C13 H13 0.9500
C14 C15 1.392(5)
C14 C19 1.396(5)
C15 C16 1.388(5)
C15 H15 0.9500
C16 C17 1.385(6)
C16 H16 0.9500
C17 C18 1.389(6)
C17 H17 0.9500
C18 C19 1.394(5)
C18 H18 0.9500
C19 H19 0.9500
C20 C21 1.504(5)
C20 H20A 0.9900
C20 H20B 0.9900
C21 C22 1.387(5)
C21 C26 1.402(5)
C22 C23 1.386(5)
C22 H22 0.9500
C23 C24 1.399(5)
C23 H23 0.9500
C24 C25 1.398(5)
C24 C27 1.501(5)
C25 C26 1.389(5)
C25 H25 0.9500
C26 H26 0.9500
C27 H27A 0.9800
C27 H27B 0.9800
C27 H27C 0.9800
C28 C29 1.392(5)
C28 C33 1.409(5)
C29 C30 1.391(5)
C29 H29 0.9500
C30 C31 1.389(6)
C30 H30 0.9500
C31 C32 1.384(6)
C31 H31 0.9500
C32 C33 1.391(5)
C32 H32 0.9500
C33 H33 0.9500
C34 C39 1.400(4)
C34 C35 1.401(5)
C35 C36 1.379(5)
C35 H35 0.9500
C36 C37 1.381(5)
C36 H36 0.9500
C37 C38 1.378(5)
C37 H37 0.9500
C38 C39 1.391(5)
C38 H38 0.9500
C39 H39 0.9500

loop_
_geom_torsion_atom_site_label_1
_geom_torsion_atom_site_label_2
_geom_torsion_atom_site_label_3
_geom_torsion_atom_site_label_4
_geom_torsion
P1 Ni1 Mn1 C3 106.25(15)
P2 Ni1 Mn1 C3 -115.42(14)
S1 Ni1 Mn1 C3 65.75(14)
S2 Ni1 Mn1 C3 -55.93(14)
Cl1 Ni1 Mn1 C3 -178.31(14)
P1 Ni1 Mn1 C1 -11.99(17)
P2 Ni1 Mn1 C1 126.35(17)
S1 Ni1 Mn1 C1 -52.49(17)
S2 Ni1 Mn1 C1 -174.16(16)
Cl1 Ni1 Mn1 C1 63.46(17)
P1 Ni1 Mn1 C2 -136.23(15)
P2 Ni1 Mn1 C2 2.10(15)
S1 Ni1 Mn1 C2 -176.74(15)
S2 Ni1 Mn1 C2 61.59(15)
Cl1 Ni1 Mn1 C2 -60.79(15)
P1 Ni1 Mn1 S2 162.18(6)
P2 Ni1 Mn1 S2 -59.49(6)
S1 Ni1 Mn1 S2 121.67(5)
Cl1 Ni1 Mn1 S2 -122.38(6)
P1 Ni1 Mn1 S1 40.50(6)
P2 Ni1 Mn1 S1 178.84(5)
S2 Ni1 Mn1 S1 -121.67(5)
Cl1 Ni1 Mn1 S1 115.94(4)
P1 Ni1 Mn1 Cl1 -75.44(6)
P2 Ni1 Mn1 Cl1 62.89(5)
S1 Ni1 Mn1 Cl1 -115.94(4)
S2 Ni1 Mn1 Cl1 122.38(6)
P2 Ni1 P1 N1 3.35(10)
S1 Ni1 P1 N1 -172.87(10)
S2 Ni1 P1 N1 -77.55(16)
Cl1 Ni1 P1 N1 103.51(10)
Mn1 Ni1 P1 N1 156.53(10)
P2 Ni1 P1 C14 116.23(13)
S1 Ni1 P1 C14 -60.00(13)
S2 Ni1 P1 C14 35.32(19)
Cl1 Ni1 P1 C14 -143.61(13)
Mn1 Ni1 P1 C14 -90.60(14)
P2 Ni1 P1 C8 -112.80(13)
S1 Ni1 P1 C8 70.97(13)
S2 Ni1 P1 C8 166.29(16)
Cl1 Ni1 P1 C8 -12.65(14)
Mn1 Ni1 P1 C8 40.37(15)
S1 Ni1 P1 P2 -176.23(4)
S2 Ni1 P1 P2 -80.91(13)
Cl1 Ni1 P1 P2 100.16(4)
Mn1 Ni1 P1 P2 153.17(5)
P1 Ni1 P2 N1 -3.33(10)
S1 Ni1 P2 N1 17.6(2)
S2 Ni1 P2 N1 159.45(10)
Cl1 Ni1 P2 N1 -112.66(10)
Mn1 Ni1 P2 N1 -157.43(10)
P1 Ni1 P2 C34 108.88(12)
S1 Ni1 P2 C34 129.8(2)
S2 Ni1 P2 C34 -88.34(12)
Cl1 Ni1 P2 C34 -0.45(12)
Mn1 Ni1 P2 C34 -45.22(13)
P1 Ni1 P2 C28 -119.77(12)
S1 Ni1 P2 C28 -98.8(2)
S2 Ni1 P2 C28 43.01(12)
Cl1 Ni1 P2 C28 130.91(12)
Mn1 Ni1 P2 C28 86.13(13)
S1 Ni1 P2 P1 20.9(2)
S2 Ni1 P2 P1 162.78(4)
Cl1 Ni1 P2 P1 -109.33(4)
Mn1 Ni1 P2 P1 -154.10(5)
C14 P1 P2 N1 75.59(19)
C8 P1 P2 N1 -76.5(2)
Ni1 P1 P2 N1 174.89(15)
N1 P1 P2 C34 82.95(19)
C14 P1 P2 C34 158.55(17)
C8 P1 P2 C34 6.46(19)
Ni1 P1 P2 C34 -102.16(12)
N1 P1 P2 C28 -76.1(2)
C14 P1 P2 C28 -0.5(2)
C8 P1 P2 C28 -152.61(19)
Ni1 P1 P2 C28 98.77(14)
N1 P1 P2 Ni1 -174.89(15)
C14 P1 P2 Ni1 -99.30(13)
C8 P1 P2 Ni1 108.62(14)
P1 Ni1 S1 C4 94.34(14)
P2 Ni1 S1 C4 74.1(2)
S2 Ni1 S1 C4 -68.70(14)
Cl1 Ni1 S1 C4 -153.91(14)
Mn1 Ni1 S1 C4 -110.00(14)
P1 Ni1 S1 Mn1 -155.67(4)
P2 Ni1 S1 Mn1 -175.85(19)
S2 Ni1 S1 Mn1 41.30(4)
Cl1 Ni1 S1 Mn1 -43.92(3)
C3 Mn1 S1 C4 -26.20(18)
C1 Mn1 S1 C4 -116.32(19)
C2 Mn1 S1 C4 119.9(8)
S2 Mn1 S1 C4 63.61(15)
Cl1 Mn1 S1 C4 151.75(15)
Ni1 Mn1 S1 C4 102.58(15)
C3 Mn1 S1 Ni1 -128.79(12)
C1 Mn1 S1 Ni1 141.10(13)
C2 Mn1 S1 Ni1 17.3(8)
S2 Mn1 S1 Ni1 -38.97(3)
Cl1 Mn1 S1 Ni1 49.16(4)
P1 Ni1 S2 C6 111.48(17)
P2 Ni1 S2 C6 34.99(13)
S1 Ni1 S2 C6 -151.53(13)
Cl1 Ni1 S2 C6 -69.51(13)
Mn1 Ni1 S2 C6 -109.85(13)
P1 Ni1 S2 Mn1 -138.67(12)
P2 Ni1 S2 Mn1 144.84(3)
S1 Ni1 S2 Mn1 -41.68(3)
Cl1 Ni1 S2 Mn1 40.34(4)
C3 Mn1 S2 C6 -116.06(17)
C1 Mn1 S2 C6 148.1(10)
C2 Mn1 S2 C6 -24.87(17)
S1 Mn1 S2 C6 147.59(12)
Cl1 Mn1 S2 C6 63.69(12)
Ni1 Mn1 S2 C6 108.67(12)
C3 Mn1 S2 Ni1 135.26(12)
C1 Mn1 S2 Ni1 39.5(10)
C2 Mn1 S2 Ni1 -133.54(13)
S1 Mn1 S2 Ni1 38.92(3)
Cl1 Mn1 S2 Ni1 -44.98(4)
C3 Mn1 Cl1 Ni1 45(3)
C1 Mn1 Cl1 Ni1 -135.03(12)
C2 Mn1 Cl1 Ni1 134.38(12)
S2 Mn1 Cl1 Ni1 37.74(3)
S1 Mn1 Cl1 Ni1 -40.88(3)
P1 Ni1 Cl1 Mn1 138.72(5)
P2 Ni1 Cl1 Mn1 -143.06(3)
S1 Ni1 Cl1 Mn1 45.05(3)
S2 Ni1 Cl1 Mn1 -40.97(4)
C14 P1 N1 C20 70.9(3)
C8 P1 N1 C20 -40.8(3)
Ni1 P1 N1 C20 -168.9(3)
P2 P1 N1 C20 -164.8(3)
C14 P1 N1 P2 -124.34(15)
C8 P1 N1 P2 123.97(15)
Ni1 P1 N1 P2 -4.12(12)
C34 P2 N1 C20 48.0(3)
C28 P2 N1 C20 -70.1(3)
Ni1 P2 N1 C20 167.4(3)
P1 P2 N1 C20 163.4(4)
C34 P2 N1 P1 -115.34(15)
C28 P2 N1 P1 126.53(15)
Ni1 P2 N1 P1 4.08(12)
C3 Mn1 C1 O1 32(5)
C2 Mn1 C1 O1 -59(5)
S2 Mn1 C1 O1 128(5)
S1 Mn1 C1 O1 129(5)
Cl1 Mn1 C1 O1 -148(5)
Ni1 Mn1 C1 O1 164(5)
C3 Mn1 C2 O2 -84(17)
C1 Mn1 C2 O2 5(17)
S2 Mn1 C2 O2 -175(100)
S1 Mn1 C2 O2 129(17)
Cl1 Mn1 C2 O2 98(17)
Ni1 Mn1 C2 O2 145(17)
C1 Mn1 C3 O3 -57(7)
C2 Mn1 C3 O3 34(7)
S2 Mn1 C3 O3 131(7)
S1 Mn1 C3 O3 -151(7)
Cl1 Mn1 C3 O3 124(6)
Ni1 Mn1 C3 O3 168(7)
Ni1 S1 C4 C5 -174.4(3)
Mn1 S1 C4 C5 98.2(3)
Ni1 S2 C6 C7 179.1(2)
Mn1 S2 C6 C7 89.1(3)
N1 P1 C8 C13 -117.7(3)
C14 P1 C8 C13 127.6(3)
Ni1 P1 C8 C13 -8.7(3)
P2 P1 C8 C13 -75.4(3)
N1 P1 C8 C9 62.7(3)
C14 P1 C8 C9 -52.1(3)
Ni1 P1 C8 C9 171.7(2)
P2 P1 C8 C9 104.9(3)
C13 C8 C9 C10 0.2(5)
P1 C8 C9 C10 179.9(3)
C8 C9 C10 C11 -1.3(5)
C9 C10 C11 C12 1.6(5)
C10 C11 C12 C13 -0.9(6)
C9 C8 C13 C12 0.6(5)
P1 C8 C13 C12 -179.1(3)
C11 C12 C13 C8 -0.2(5)
N1 P1 C14 C15 24.3(3)
C8 P1 C14 C15 139.6(3)
Ni1 P1 C14 C15 -80.5(3)
P2 P1 C14 C15 -17.5(3)
N1 P1 C14 C19 -161.8(3)
C8 P1 C14 C19 -46.5(3)
Ni1 P1 C14 C19 93.4(3)
P2 P1 C14 C19 156.4(2)
C19 C14 C15 C16 1.2(6)
P1 C14 C15 C16 175.1(3)
C14 C15 C16 C17 -1.8(6)
C15 C16 C17 C18 0.5(7)
C16 C17 C18 C19 1.4(7)
C17 C18 C19 C14 -2.0(6)
C15 C14 C19 C18 0.7(6)
P1 C14 C19 C18 -173.3(3)
P1 N1 C20 C21 -164.7(2)
P2 N1 C20 C21 36.0(4)
N1 C20 C21 C22 84.9(4)
N1 C20 C21 C26 -96.2(4)
C26 C21 C22 C23 1.0(5)
C20 C21 C22 C23 180.0(3)
C21 C22 C23 C24 -0.3(5)
C22 C23 C24 C25 -1.0(5)
C22 C23 C24 C27 -178.3(3)
C23 C24 C25 C26 1.6(5)
C27 C24 C25 C26 178.9(3)
C24 C25 C26 C21 -0.9(5)
C22 C21 C26 C25 -0.4(5)
C20 C21 C26 C25 -179.3(3)
N1 P2 C28 C29 86.1(3)
C34 P2 C28 C29 -32.3(3)
Ni1 P2 C28 C29 -167.5(2)
P1 P2 C28 C29 128.7(2)
N1 P2 C28 C33 -95.6(3)
C34 P2 C28 C33 146.1(2)
Ni1 P2 C28 C33 10.9(3)
P1 P2 C28 C33 -52.9(3)
C33 C28 C29 C30 -1.2(5)
P2 C28 C29 C30 177.2(2)
C28 C29 C30 C31 -0.8(5)
C29 C30 C31 C32 1.7(5)
C30 C31 C32 C33 -0.5(5)
C31 C32 C33 C28 -1.5(5)
C29 C28 C33 C32 2.3(5)
P2 C28 C33 C32 -176.1(3)
N1 P2 C34 C39 -153.7(3)
C28 P2 C34 C39 -33.3(3)
Ni1 P2 C34 C39 102.8(3)
P1 P2 C34 C39 163.5(2)
N1 P2 C34 C35 34.9(3)
C28 P2 C34 C35 155.2(3)
Ni1 P2 C34 C35 -68.6(3)
P1 P2 C34 C35 -8.0(3)
C39 C34 C35 C36 1.7(5)
P2 C34 C35 C36 173.5(3)
C34 C35 C36 C37 -0.9(5)
C35 C36 C37 C38 -0.5(6)
C36 C37 C38 C39 1.0(6)
C37 C38 C39 C34 -0.2(6)
C35 C34 C39 C38 -1.1(5)
P2 C34 C39 C38 -172.5(3)
